data_7156529
loop_
_publ_author_name
'Hoffmann, Kerstin'
'Mayer, Peter'
'Dube, Henry'

_publ_section_title
;
 A hemithioindigo molecular motor for metal surface attachment.
;
_journal_issue 7
_journal_name_full 'Organic &amp; biomolecular chemistry'
_journal_page_first 1979
_journal_page_last 1983
_journal_paper_doi 10.1039/c8ob02424c
_journal_volume 17
_journal_year 2019
_chemical_formula_moiety 'C21 H18 Cl2 O4 S'
_chemical_formula_sum 'C21 H18 Cl2 O4 S'
_chemical_formula_weight 437.31
_chemical_name_common KH-111
_space_group_crystal_system monoclinic
_space_group_IT_number 14
_space_group_name_Hall '-P 2ybc'
_space_group_name_H-M_alt 'P 1 21/c 1'
_symmetry_space_group_name_Hall '-P 2ybc'
_symmetry_space_group_name_H-M 'P 1 21/c 1'
_atom_sites_solution_hydrogens geom
_audit_block_code C21H18Cl2O4S_vv512_dube
_audit_creation_method 'APEX3 v2016.9-0'
_audit_update_record
;
2018-09-24 deposited with the CCDC.
2018-10-22 downloaded from the CCDC.
;
_cell_angle_alpha 90
_cell_angle_beta 106.007(3)
_cell_angle_gamma 90
_cell_formula_units_Z 8
_cell_length_a 12.7347(14)
_cell_length_b 14.3201(15)
_cell_length_c 22.210(2)
_cell_measurement_reflns_used 9803
_cell_measurement_temperature 103.(2)
_cell_measurement_theta_max 25.3601
_cell_measurement_theta_min 2.3798
_cell_volume 3893.2(7)
_computing_cell_refinement 'SAINT V8.37A (Bruker AXS Inc., 2015)'
_computing_data_collection 'APEX3 v2016.5-0, Bruker AXS (2016)'
_computing_data_reduction 'SAINT V8.37A (Bruker AXS Inc., 2015)'
_computing_molecular_graphics 'shelXle (C.B. Huebschle, rev 807)'
_computing_structure_refinement 'SHELXL-2014/7 (Sheldrick, 2014)'
_computing_structure_solution 'XT, VERSION 2014/5'
_diffrn_ambient_temperature 103.(2)
_diffrn_detector_area_resol_mean 7.4074
_diffrn_measured_fraction_theta_full 0.991
_diffrn_measured_fraction_theta_max 0.991
_diffrn_measurement_device 'fixed-chi three-circle diffractometer'
_diffrn_measurement_device_type 'Bruker D8 Venture TXS'
_diffrn_measurement_method 'mix of phi and omega scans'
_diffrn_radiation_monochromator 'focusing mirrors'
_diffrn_radiation_type MoK\a
_diffrn_radiation_wavelength 0.71073
_diffrn_reflns_av_R_equivalents 0.0442
_diffrn_reflns_av_unetI/netI 0.0468
_diffrn_reflns_Laue_measured_fraction_full 0.991
_diffrn_reflns_Laue_measured_fraction_max 0.991
_diffrn_reflns_limit_h_max 15
_diffrn_reflns_limit_h_min -15
_diffrn_reflns_limit_k_max 14
_diffrn_reflns_limit_k_min -17
_diffrn_reflns_limit_l_max 24
_diffrn_reflns_limit_l_min -26
_diffrn_reflns_number 22336
_diffrn_reflns_point_group_measured_fraction_full 0.991
_diffrn_reflns_point_group_measured_fraction_max 0.991
_diffrn_reflns_theta_full 24.999
_diffrn_reflns_theta_max 24.999
_diffrn_reflns_theta_min 3.192
_diffrn_source 'rotating anode (TXS)'
_diffrn_source_current 50
_diffrn_source_power 2.5
_diffrn_source_type 'Bruker TXS'
_diffrn_source_voltage 50
_exptl_absorpt_coefficient_mu 0.467
_exptl_absorpt_correction_T_max 0.9705
_exptl_absorpt_correction_T_min 0.8927
_exptl_absorpt_correction_type multi-scan
_exptl_absorpt_process_details
;
SADABS-2016/2 - Bruker AXS area detector scaling and absorption correction
;
_exptl_crystal_colour orange
_exptl_crystal_density_diffrn 1.492
_exptl_crystal_density_method 'not measured'
_exptl_crystal_description block
_exptl_crystal_F_000 1808
_exptl_crystal_size_max 0.100
_exptl_crystal_size_mid 0.050
_exptl_crystal_size_min 0.040
_refine_diff_density_max 0.243
_refine_diff_density_min -0.402
_refine_diff_density_rms 0.063
_refine_ls_extinction_method none
_refine_ls_goodness_of_fit_ref 1.076
_refine_ls_hydrogen_treatment constr
_refine_ls_matrix_type full
_refine_ls_number_parameters 513
_refine_ls_number_reflns 6798
_refine_ls_number_restraints 0
_refine_ls_restrained_S_all 1.076
_refine_ls_R_factor_all 0.0438
_refine_ls_R_factor_gt 0.0339
_refine_ls_shift/su_max 0.001
_refine_ls_shift/su_mean 0.000
_refine_ls_structure_factor_coef Fsqd
_refine_ls_weighting_details 'w=1/[\s^2^(Fo^2^)+(0.0359P)^2^+2.0380P] where P=(Fo^2^+2Fc^2^)/3'
_refine_ls_weighting_scheme calc
_refine_ls_wR_factor_gt 0.0869
_refine_ls_wR_factor_ref 0.0932
_reflns_Friedel_coverage 0.000
_reflns_number_gt 5757
_reflns_number_total 6798
_reflns_threshold_expression 'I > 2\s(I)'
_cod_data_source_file c8ob02424c2.cif
_cod_data_source_block vv512
_cod_depositor_comments
;
The following automatic conversions were performed:

'_exptl_absorpt_correction_type' value 'Multi-Scan' changed to
'multi-scan' according to
/home/data/users/saulius/crontab/automatic-downloads/rss-feeds/RSC/lib/dictionaries/cif_core.dic
dictionary named 'cif_core.dic' version 2.4.2 from 2011-04-26.

Automatic conversion script
Id: cif_fix_values 4973 2017-02-22 13:04:09Z antanas 

 Adding full bibliography for 7156524--7156529.cif.
;
_cod_database_code 7156529
_shelx_estimated_absorpt_t_min 0.955
_shelx_estimated_absorpt_t_max 0.982
_shelx_space_group_comment
;
The symmetry employed for this shelxl refinement is uniquely defined
by the following loop, which should always be used as a source of
symmetry information in preference to the above space-group names.
They are only intended as comments.
;

loop_
_space_group_symop_operation_xyz
'x, y, z'
'-x, y+1/2, -z+1/2'
'-x, -y, -z'
'x, -y-1/2, z-1/2'

loop_
_atom_site_label
_atom_site_type_symbol
_atom_site_fract_x
_atom_site_fract_y
_atom_site_fract_z
_atom_site_U_iso_or_equiv
_atom_site_adp_type
_atom_site_occupancy
_atom_site_site_symmetry_order
_atom_site_calc_flag
_atom_site_refinement_flags_posn
_atom_site_refinement_flags_adp
Cl1 Cl 0.02558(5) 0.52594(4) 0.39630(3) 0.03853(16) Uani 1 1 d . .
Cl2 Cl 0.16308(5) 0.22439(4) 0.29569(3) 0.03747(16) Uani 1 1 d . .
Cl3 Cl 0.30542(4) 0.27320(3) 0.50346(2) 0.02151(13) Uani 1 1 d . .
Cl4 Cl 0.43993(4) -0.01787(3) 0.39022(2) 0.02191(13) Uani 1 1 d . .
S1 S 0.45997(4) 0.47861(3) 0.41230(2) 0.01858(12) Uani 1 1 d . .
S2 S 0.74223(4) 0.20373(3) 0.53864(2) 0.01800(12) Uani 1 1 d . .
O1 O 0.46691(12) 0.57691(9) 0.39150(7) 0.0233(3) Uani 1 1 d . .
O2 O 0.41222(12) 0.24329(9) 0.32830(7) 0.0236(3) Uani 1 1 d . .
O3 O 0.39579(11) 0.34121(10) 0.21998(6) 0.0190(3) Uani 1 1 d . .
O4 O 0.83637(11) 0.27195(10) 0.24875(7) 0.0214(3) Uani 1 1 d . .
O5 O 0.76834(12) 0.30349(10) 0.53087(7) 0.0252(3) Uani 1 1 d . .
O6 O 0.69237(11) -0.01661(9) 0.44281(7) 0.0221(3) Uani 1 1 d . .
O7 O 0.68333(11) 0.10465(10) 0.34295(6) 0.0214(3) Uani 1 1 d . .
O8 O 1.11650(11) 0.02362(10) 0.36060(7) 0.0250(3) Uani 1 1 d . .
C1 C 0.31826(16) 0.44554(14) 0.38822(9) 0.0192(4) Uani 1 1 d . .
C2 C 0.23745(17) 0.49743(14) 0.40276(9) 0.0213(4) Uani 1 1 d . .
H2 H 0.2532 0.5540 0.4259 0.026 Uiso 1 1 calc R U
C3 C 0.13203(18) 0.46282(15) 0.38193(10) 0.0251(5) Uani 1 1 d . .
C4 C 0.10808(18) 0.37895(15) 0.34906(10) 0.0246(5) Uani 1 1 d . .
H4 H 0.0350 0.3567 0.3356 0.030 Uiso 1 1 calc R U
C5 C 0.19247(17) 0.32842(14) 0.33635(10) 0.0225(5) Uani 1 1 d . .
C6 C 0.29912(17) 0.36202(14) 0.35524(9) 0.0191(4) Uani 1 1 d . .
C7 C 0.39925(17) 0.32321(14) 0.34258(9) 0.0188(4) Uani 1 1 d . .
C8 C 0.48532(16) 0.39723(13) 0.35644(9) 0.0178(4) Uani 1 1 d . .
C9 C 0.57162(16) 0.40122(13) 0.33224(9) 0.0171(4) Uani 1 1 d . .
C10 C 0.58172(16) 0.34770(13) 0.27783(9) 0.0165(4) Uani 1 1 d . .
C11 C 0.50123(15) 0.31836(13) 0.22389(9) 0.0161(4) Uani 1 1 d . .
C12 C 0.53539(17) 0.27201(13) 0.17778(9) 0.0187(4) Uani 1 1 d . .
H12 H 0.4827 0.2518 0.1409 0.022 Uiso 1 1 calc R U
C13 C 0.64636(17) 0.25456(14) 0.18484(9) 0.0191(4) Uani 1 1 d . .
H13 H 0.6677 0.2209 0.1533 0.023 Uiso 1 1 calc R U
C14 C 0.72558(16) 0.28579(13) 0.23735(10) 0.0178(4) Uani 1 1 d . .
C15 C 0.69227(16) 0.33517(13) 0.28255(9) 0.0177(4) Uani 1 1 d . .
C16 C 0.75991(16) 0.38254(14) 0.34037(10) 0.0222(4) Uani 1 1 d . .
H16A H 0.8235 0.4146 0.3322 0.027 Uiso 1 1 calc R U
H16B H 0.7864 0.3371 0.3748 0.027 Uiso 1 1 calc R U
C17 C 0.67953(16) 0.45435(14) 0.35662(9) 0.0199(4) Uani 1 1 d . .
C18 C 0.31398(17) 0.31836(14) 0.16336(10) 0.0228(5) Uani 1 1 d . .
H18A H 0.2429 0.3418 0.1658 0.034 Uiso 1 1 calc R U
H18B H 0.3103 0.2504 0.1579 0.034 Uiso 1 1 calc R U
H18C H 0.3327 0.3473 0.1277 0.034 Uiso 1 1 calc R U
C19 C 0.86996(18) 0.21911(16) 0.20277(10) 0.0275(5) Uani 1 1 d . .
H19A H 0.9492 0.2098 0.2166 0.041 Uiso 1 1 calc R U
H19B H 0.8504 0.2529 0.1629 0.041 Uiso 1 1 calc R U
H19C H 0.8333 0.1583 0.1973 0.041 Uiso 1 1 calc R U
C20 C 0.67669(17) 0.54379(14) 0.31783(10) 0.0240(5) Uani 1 1 d . .
H20A H 0.7479 0.5750 0.3311 0.036 Uiso 1 1 calc R U
H20B H 0.6200 0.5858 0.3243 0.036 Uiso 1 1 calc R U
H20C H 0.6603 0.5276 0.2733 0.036 Uiso 1 1 calc R U
C21 C 0.71348(18) 0.47714(15) 0.42645(10) 0.0267(5) Uani 1 1 d . .
H21A H 0.7902 0.4966 0.4391 0.040 Uiso 1 1 calc R U
H21B H 0.7043 0.4216 0.4503 0.040 Uiso 1 1 calc R U
H21C H 0.6677 0.5279 0.4348 0.040 Uiso 1 1 calc R U
C22 C 0.59928(16) 0.18501(14) 0.50228(9) 0.0170(4) Uani 1 1 d . .
C23 C 0.51774(16) 0.23890(13) 0.51541(9) 0.0171(4) Uani 1 1 d . .
H23 H 0.5337 0.2928 0.5412 0.021 Uiso 1 1 calc R U
C24 C 0.41144(16) 0.20919(14) 0.48850(9) 0.0179(4) Uani 1 1 d . .
C25 C 0.38559(16) 0.13062(14) 0.45034(9) 0.0185(4) Uani 1 1 d . .
H25 H 0.3117 0.1126 0.4328 0.022 Uiso 1 1 calc R U
C26 C 0.47029(16) 0.07909(13) 0.43847(9) 0.0180(4) Uani 1 1 d . .
C27 C 0.57850(16) 0.10611(13) 0.46428(9) 0.0167(4) Uani 1 1 d . .
C28 C 0.68038(16) 0.06329(14) 0.45722(9) 0.0175(4) Uani 1 1 d . .
C29 C 0.77165(16) 0.13166(13) 0.47925(9) 0.0175(4) Uani 1 1 d . .
C30 C 0.86177(15) 0.13691(13) 0.45852(9) 0.0164(4) Uani 1 1 d . .
C31 C 0.86883(16) 0.09413(13) 0.39995(9) 0.0169(4) Uani 1 1 d . .
C32 C 0.78557(16) 0.07557(14) 0.34468(9) 0.0184(4) Uani 1 1 d . .
C33 C 0.81486(17) 0.03290(14) 0.29578(9) 0.0209(4) Uani 1 1 d . .
H33 H 0.7600 0.0166 0.2587 0.025 Uiso 1 1 calc R U
C34 C 0.92425(17) 0.01355(14) 0.30033(10) 0.0217(4) Uani 1 1 d . .
H34 H 0.9425 -0.0172 0.2667 0.026 Uiso 1 1 calc R U
C35 C 1.00669(16) 0.03847(14) 0.35306(10) 0.0197(4) Uani 1 1 d . .
C36 C 0.97835(16) 0.07950(13) 0.40293(9) 0.0180(4) Uani 1 1 d . .
C37 C 1.05020(16) 0.11465(14) 0.46441(9) 0.0202(4) Uani 1 1 d . .
H37A H 1.1134 0.1497 0.4582 0.024 Uiso 1 1 calc R U
H37B H 1.0774 0.0623 0.4937 0.024 Uiso 1 1 calc R U
C38 C 0.97384(16) 0.18016(14) 0.48984(9) 0.0184(4) Uani 1 1 d . .
C39 C 0.59541(16) 0.08235(14) 0.28881(9) 0.0200(4) Uani 1 1 d . .
H39A H 0.5280 0.1120 0.2924 0.030 Uiso 1 1 calc R U
H39B H 0.5853 0.0145 0.2859 0.030 Uiso 1 1 calc R U
H39C H 0.6128 0.1053 0.2511 0.030 Uiso 1 1 calc R U
C40 C 1.14464(19) -0.01597(18) 0.30803(12) 0.0378(6) Uani 1 1 d . .
H40A H 1.2243 -0.0211 0.3174 0.057 Uiso 1 1 calc R U
H40B H 1.1171 0.0242 0.2713 0.057 Uiso 1 1 calc R U
H40C H 1.1119 -0.0782 0.2993 0.057 Uiso 1 1 calc R U
C41 C 1.00564(17) 0.18082(15) 0.56132(9) 0.0230(5) Uani 1 1 d . .
H41A H 1.0836 0.1952 0.5775 0.035 Uiso 1 1 calc R U
H41B H 0.9909 0.1194 0.5766 0.035 Uiso 1 1 calc R U
H41C H 0.9629 0.2284 0.5758 0.035 Uiso 1 1 calc R U
C42 C 0.98081(16) 0.27955(14) 0.46524(10) 0.0211(4) Uani 1 1 d . .
H42A H 1.0545 0.3044 0.4833 0.032 Uiso 1 1 calc R U
H42B H 0.9275 0.3196 0.4772 0.032 Uiso 1 1 calc R U
H42C H 0.9648 0.2781 0.4195 0.032 Uiso 1 1 calc R U

loop_
_atom_site_aniso_label
_atom_site_aniso_U_11
_atom_site_aniso_U_22
_atom_site_aniso_U_33
_atom_site_aniso_U_23
_atom_site_aniso_U_13
_atom_site_aniso_U_12
Cl1 0.0266(3) 0.0368(3) 0.0565(4) -0.0144(3) 0.0188(3) -0.0020(2)
Cl2 0.0318(3) 0.0240(3) 0.0548(4) -0.0147(3) 0.0089(3) -0.0090(2)
Cl3 0.0186(2) 0.0233(3) 0.0235(3) -0.0004(2) 0.0074(2) 0.00237(19)
Cl4 0.0242(3) 0.0195(3) 0.0221(3) -0.0059(2) 0.0067(2) -0.00686(19)
S1 0.0233(3) 0.0167(3) 0.0155(3) -0.00277(19) 0.0049(2) -0.00120(19)
S2 0.0175(3) 0.0186(3) 0.0181(3) -0.0049(2) 0.0052(2) -0.00204(19)
O1 0.0266(8) 0.0147(7) 0.0301(8) -0.0017(6) 0.0106(6) -0.0014(6)
O2 0.0340(9) 0.0142(7) 0.0246(8) -0.0013(6) 0.0115(7) -0.0011(6)
O3 0.0155(7) 0.0238(7) 0.0155(7) -0.0035(6) 0.0006(5) -0.0005(6)
O4 0.0185(7) 0.0236(8) 0.0230(8) 0.0002(6) 0.0073(6) 0.0031(6)
O5 0.0241(8) 0.0176(7) 0.0351(9) -0.0070(6) 0.0103(7) -0.0041(6)
O6 0.0252(8) 0.0176(7) 0.0251(8) -0.0047(6) 0.0099(6) -0.0030(6)
O7 0.0144(7) 0.0289(8) 0.0188(7) -0.0035(6) 0.0014(6) 0.0007(6)
O8 0.0197(8) 0.0278(8) 0.0298(8) -0.0054(7) 0.0106(6) 0.0038(6)
C1 0.0244(11) 0.0187(10) 0.0152(10) 0.0030(8) 0.0068(8) -0.0022(8)
C2 0.0281(12) 0.0206(10) 0.0165(10) -0.0013(9) 0.0081(9) -0.0009(9)
C3 0.0277(12) 0.0248(11) 0.0260(12) 0.0019(9) 0.0127(9) 0.0001(9)
C4 0.0247(11) 0.0257(11) 0.0242(12) 0.0020(9) 0.0081(9) -0.0052(9)
C5 0.0293(12) 0.0168(10) 0.0215(11) 0.0003(9) 0.0073(9) -0.0038(9)
C6 0.0251(11) 0.0172(10) 0.0148(10) 0.0039(8) 0.0053(8) -0.0020(8)
C7 0.0259(11) 0.0183(10) 0.0118(10) 0.0023(8) 0.0048(8) -0.0002(8)
C8 0.0239(11) 0.0157(10) 0.0126(10) 0.0010(8) 0.0030(8) 0.0021(8)
C9 0.0201(10) 0.0145(9) 0.0137(10) 0.0029(8) -0.0005(8) 0.0028(8)
C10 0.0205(10) 0.0131(9) 0.0157(10) 0.0015(8) 0.0046(8) 0.0005(8)
C11 0.0176(10) 0.0144(9) 0.0162(10) 0.0026(8) 0.0044(8) -0.0008(8)
C12 0.0236(11) 0.0166(10) 0.0148(10) 0.0005(8) 0.0033(8) -0.0034(8)
C13 0.0259(11) 0.0181(10) 0.0155(10) 0.0001(8) 0.0093(9) -0.0007(8)
C14 0.0181(10) 0.0134(9) 0.0227(11) 0.0047(8) 0.0069(8) 0.0004(8)
C15 0.0189(10) 0.0147(9) 0.0187(10) 0.0028(8) 0.0037(8) -0.0004(8)
C16 0.0181(10) 0.0225(11) 0.0238(11) -0.0036(9) 0.0019(8) 0.0022(8)
C17 0.0174(10) 0.0198(10) 0.0198(11) -0.0028(8) 0.0008(8) 0.0008(8)
C18 0.0212(11) 0.0207(10) 0.0218(11) -0.0029(9) -0.0017(9) -0.0002(8)
C19 0.0252(12) 0.0343(13) 0.0247(12) 0.0019(10) 0.0095(9) 0.0079(9)
C20 0.0209(11) 0.0182(10) 0.0304(12) -0.0015(9) 0.0029(9) -0.0031(8)
C21 0.0230(11) 0.0287(12) 0.0243(12) -0.0069(9) -0.0004(9) 0.0009(9)
C22 0.0187(10) 0.0175(10) 0.0154(10) 0.0006(8) 0.0059(8) -0.0031(8)
C23 0.0230(11) 0.0155(9) 0.0147(10) -0.0005(8) 0.0082(8) -0.0012(8)
C24 0.0205(10) 0.0203(10) 0.0147(10) 0.0025(8) 0.0080(8) 0.0017(8)
C25 0.0173(10) 0.0214(10) 0.0172(10) 0.0041(8) 0.0052(8) -0.0033(8)
C26 0.0228(10) 0.0171(10) 0.0145(10) -0.0001(8) 0.0058(8) -0.0047(8)
C27 0.0211(10) 0.0164(10) 0.0132(10) -0.0003(8) 0.0060(8) -0.0029(8)
C28 0.0207(10) 0.0180(10) 0.0150(10) -0.0006(8) 0.0067(8) -0.0025(8)
C29 0.0198(10) 0.0159(10) 0.0163(10) -0.0017(8) 0.0039(8) -0.0004(8)
C30 0.0178(10) 0.0128(9) 0.0172(10) 0.0028(8) 0.0027(8) 0.0019(8)
C31 0.0177(10) 0.0154(10) 0.0188(10) 0.0000(8) 0.0071(8) -0.0016(8)
C32 0.0184(10) 0.0187(10) 0.0193(10) 0.0006(8) 0.0073(8) -0.0018(8)
C33 0.0246(11) 0.0230(11) 0.0147(10) -0.0008(8) 0.0047(8) -0.0034(8)
C34 0.0286(12) 0.0194(10) 0.0202(11) -0.0023(9) 0.0120(9) 0.0001(9)
C35 0.0183(10) 0.0162(10) 0.0264(11) 0.0019(9) 0.0093(9) 0.0006(8)
C36 0.0182(10) 0.0151(10) 0.0209(11) 0.0028(8) 0.0058(8) -0.0011(8)
C37 0.0163(10) 0.0200(10) 0.0226(11) -0.0014(9) 0.0026(8) 0.0017(8)
C38 0.0157(10) 0.0197(10) 0.0179(10) -0.0005(8) 0.0014(8) 0.0017(8)
C39 0.0186(10) 0.0217(10) 0.0165(10) 0.0028(8) -0.0005(8) -0.0027(8)
C40 0.0269(13) 0.0438(15) 0.0462(15) -0.0218(12) 0.0158(11) 0.0044(11)
C41 0.0205(11) 0.0266(11) 0.0189(11) -0.0001(9) 0.0003(9) 0.0015(9)
C42 0.0167(10) 0.0200(10) 0.0259(12) 0.0005(9) 0.0049(8) -0.0010(8)

loop_
_atom_type_symbol
_atom_type_description
_atom_type_scat_dispersion_real
_atom_type_scat_dispersion_imag
_atom_type_scat_source
C C 0.0033 0.0016 'International Tables Vol C Tables 4.2.6.8 and 6.1.1.4'
H H 0.0000 0.0000 'International Tables Vol C Tables 4.2.6.8 and 6.1.1.4'
Cl Cl 0.1484 0.1585 'International Tables Vol C Tables 4.2.6.8 and 6.1.1.4'
O O 0.0106 0.0060 'International Tables Vol C Tables 4.2.6.8 and 6.1.1.4'
S S 0.1246 0.1234 'International Tables Vol C Tables 4.2.6.8 and 6.1.1.4'

loop_
_geom_angle_atom_site_label_1
_geom_angle_atom_site_label_2
_geom_angle_atom_site_label_3
_geom_angle
O1 S1 C8 111.18(9)
O1 S1 C1 107.26(9)
C8 S1 C1 88.89(9)
O5 S2 C29 111.62(9)
O5 S2 C22 108.80(9)
C29 S2 C22 88.56(9)
C11 O3 C18 117.84(15)
C14 O4 C19 116.00(16)
C32 O7 C39 118.43(15)
C35 O8 C40 115.88(17)
C2 C1 C6 123.67(19)
C2 C1 S1 122.78(16)
C6 C1 S1 113.54(15)
C1 C2 C3 116.51(19)
C1 C2 H2 121.7
C3 C2 H2 121.7
C2 C3 C4 122.3(2)
C2 C3 Cl1 119.19(17)
C4 C3 Cl1 118.48(17)
C5 C4 C3 119.0(2)
C5 C4 H4 120.5
C3 C4 H4 120.5
C4 C5 C6 120.30(19)
C4 C5 Cl2 119.16(16)
C6 C5 Cl2 120.53(16)
C1 C6 C5 118.13(19)
C1 C6 C7 112.75(18)
C5 C6 C7 129.05(19)
O2 C7 C6 126.06(19)
O2 C7 C8 125.38(19)
C6 C7 C8 108.32(17)
C9 C8 C7 125.36(18)
C9 C8 S1 124.65(16)
C7 C8 S1 109.96(14)
C8 C9 C10 124.86(18)
C8 C9 C17 128.95(18)
C10 C9 C17 106.07(16)
C15 C10 C11 120.55(18)
C15 C10 C9 108.75(17)
C11 C10 C9 130.40(18)
O3 C11 C12 124.93(18)
O3 C11 C10 117.14(17)
C12 C11 C10 117.88(18)
C11 C12 C13 120.99(19)
C11 C12 H12 119.5
C13 C12 H12 119.5
C14 C13 C12 120.89(18)
C14 C13 H13 119.6
C12 C13 H13 119.6
O4 C14 C15 116.28(18)
O4 C14 C13 125.32(18)
C15 C14 C13 118.40(18)
C14 C15 C10 121.02(18)
C14 C15 C16 129.31(18)
C10 C15 C16 109.66(17)
C15 C16 C17 103.75(16)
C15 C16 H16A 111.0
C17 C16 H16A 111.0
C15 C16 H16B 111.0
C17 C16 H16B 111.0
H16A C16 H16B 109.0
C21 C17 C9 116.12(17)
C21 C17 C20 110.33(17)
C9 C17 C20 109.57(16)
C21 C17 C16 110.82(16)
C9 C17 C16 99.93(16)
C20 C17 C16 109.54(17)
O3 C18 H18A 109.5
O3 C18 H18B 109.5
H18A C18 H18B 109.5
O3 C18 H18C 109.5
H18A C18 H18C 109.5
H18B C18 H18C 109.5
O4 C19 H19A 109.5
O4 C19 H19B 109.5
H19A C19 H19B 109.5
O4 C19 H19C 109.5
H19A C19 H19C 109.5
H19B C19 H19C 109.5
C17 C20 H20A 109.5
C17 C20 H20B 109.5
H20A C20 H20B 109.5
C17 C20 H20C 109.5
H20A C20 H20C 109.5
H20B C20 H20C 109.5
C17 C21 H21A 109.5
C17 C21 H21B 109.5
H21A C21 H21B 109.5
C17 C21 H21C 109.5
H21A C21 H21C 109.5
H21B C21 H21C 109.5
C23 C22 C27 123.43(18)
C23 C22 S2 123.15(15)
C27 C22 S2 113.18(14)
C24 C23 C22 115.90(18)
C24 C23 H23 122.1
C22 C23 H23 122.1
C23 C24 C25 123.29(18)
C23 C24 Cl3 118.23(15)
C25 C24 Cl3 118.48(15)
C26 C25 C24 118.59(18)
C26 C25 H25 120.7
C24 C25 H25 120.7
C25 C26 C27 120.36(18)
C25 C26 Cl4 119.36(15)
C27 C26 Cl4 120.27(15)
C22 C27 C26 118.43(18)
C22 C27 C28 112.00(17)
C26 C27 C28 129.57(18)
O6 C28 C27 126.71(18)
O6 C28 C29 124.24(18)
C27 C28 C29 108.59(16)
C30 C29 C28 125.56(18)
C30 C29 S2 126.00(16)
C28 C29 S2 108.44(13)
C29 C30 C31 123.09(18)
C29 C30 C38 129.70(18)
C31 C30 C38 107.12(16)
C36 C31 C32 121.06(18)
C36 C31 C30 109.07(17)
C32 C31 C30 129.63(18)
O7 C32 C33 125.26(18)
O7 C32 C31 116.90(17)
C33 C32 C31 117.79(18)
C32 C33 C34 120.68(19)
C32 C33 H33 119.7
C34 C33 H33 119.7
C35 C34 C33 121.19(19)
C35 C34 H34 119.4
C33 C34 H34 119.4
O8 C35 C36 116.57(18)
O8 C35 C34 124.70(18)
C36 C35 C34 118.71(18)
C35 C36 C31 120.22(19)
C35 C36 C37 129.73(18)
C31 C36 C37 110.05(17)
C36 C37 C38 104.19(15)
C36 C37 H37A 110.9
C38 C37 H37A 110.9
C36 C37 H37B 110.9
C38 C37 H37B 110.9
H37A C37 H37B 108.9
C41 C38 C30 114.87(16)
C41 C38 C42 109.85(17)
C30 C38 C42 110.51(16)
C41 C38 C37 111.48(16)
C30 C38 C37 100.79(15)
C42 C38 C37 108.94(16)
O7 C39 H39A 109.5
O7 C39 H39B 109.5
H39A C39 H39B 109.5
O7 C39 H39C 109.5
H39A C39 H39C 109.5
H39B C39 H39C 109.5
O8 C40 H40A 109.5
O8 C40 H40B 109.5
H40A C40 H40B 109.5
O8 C40 H40C 109.5
H40A C40 H40C 109.5
H40B C40 H40C 109.5
C38 C41 H41A 109.5
C38 C41 H41B 109.5
H41A C41 H41B 109.5
C38 C41 H41C 109.5
H41A C41 H41C 109.5
H41B C41 H41C 109.5
C38 C42 H42A 109.5
C38 C42 H42B 109.5
H42A C42 H42B 109.5
C38 C42 H42C 109.5
H42A C42 H42C 109.5
H42B C42 H42C 109.5

loop_
_geom_bond_atom_site_label_1
_geom_bond_atom_site_label_2
_geom_bond_distance
Cl1 C3 1.731(2)
Cl2 C5 1.729(2)
Cl3 C24 1.7381(19)
Cl4 C26 1.731(2)
S1 O1 1.4917(14)
S1 C8 1.7950(19)
S1 C1 1.799(2)
S2 O5 1.4876(15)
S2 C29 1.7938(19)
S2 C22 1.796(2)
O2 C7 1.211(2)
O3 C11 1.361(2)
O3 C18 1.432(2)
O4 C14 1.377(2)
O4 C19 1.428(2)
O6 C28 1.209(2)
O7 C32 1.357(2)
O7 C39 1.435(2)
O8 C35 1.378(2)
O8 C40 1.430(3)
C1 C2 1.378(3)
C1 C6 1.389(3)
C2 C3 1.385(3)
C2 H2 0.9500
C3 C4 1.395(3)
C4 C5 1.388(3)
C4 H4 0.9500
C5 C6 1.392(3)
C6 C7 1.487(3)
C7 C8 1.495(3)
C8 C9 1.351(3)
C9 C10 1.466(3)
C9 C17 1.533(3)
C10 C15 1.394(3)
C10 C11 1.409(3)
C11 C12 1.387(3)
C12 C13 1.401(3)
C12 H12 0.9500
C13 C14 1.389(3)
C13 H13 0.9500
C14 C15 1.387(3)
C15 C16 1.497(3)
C16 C17 1.562(3)
C16 H16A 0.9900
C16 H16B 0.9900
C17 C21 1.526(3)
C17 C20 1.539(3)
C18 H18A 0.9800
C18 H18B 0.9800
C18 H18C 0.9800
C19 H19A 0.9800
C19 H19B 0.9800
C19 H19C 0.9800
C20 H20A 0.9800
C20 H20B 0.9800
C20 H20C 0.9800
C21 H21A 0.9800
C21 H21B 0.9800
C21 H21C 0.9800
C22 C23 1.388(3)
C22 C27 1.391(3)
C23 C24 1.387(3)
C23 H23 0.9500
C24 C25 1.392(3)
C25 C26 1.391(3)
C25 H25 0.9500
C26 C27 1.393(3)
C27 C28 1.482(3)
C28 C29 1.495(3)
C29 C30 1.351(3)
C30 C31 1.463(3)
C30 C38 1.535(3)
C31 C36 1.394(3)
C31 C32 1.409(3)
C32 C33 1.384(3)
C33 C34 1.396(3)
C33 H33 0.9500
C34 C35 1.387(3)
C34 H34 0.9500
C35 C36 1.387(3)
C36 C37 1.505(3)
C37 C38 1.564(3)
C37 H37A 0.9900
C37 H37B 0.9900
C38 C41 1.526(3)
C38 C42 1.536(3)
C39 H39A 0.9800
C39 H39B 0.9800
C39 H39C 0.9800
C40 H40A 0.9800
C40 H40B 0.9800
C40 H40C 0.9800
C41 H41A 0.9800
C41 H41B 0.9800
C41 H41C 0.9800
C42 H42A 0.9800
C42 H42B 0.9800
C42 H42C 0.9800

loop_
_geom_torsion_atom_site_label_1
_geom_torsion_atom_site_label_2
_geom_torsion_atom_site_label_3
_geom_torsion_atom_site_label_4
_geom_torsion
O1 S1 C1 C2 -52.84(19)
C8 S1 C1 C2 -164.70(18)
O1 S1 C1 C6 128.73(14)
C8 S1 C1 C6 16.87(15)
C6 C1 C2 C3 -0.8(3)
S1 C1 C2 C3 -179.06(15)
C1 C2 C3 C4 1.3(3)
C1 C2 C3 Cl1 -178.03(15)
C2 C3 C4 C5 -0.4(3)
Cl1 C3 C4 C5 178.96(16)
C3 C4 C5 C6 -1.1(3)
C3 C4 C5 Cl2 179.93(16)
C2 C1 C6 C5 -0.6(3)
S1 C1 C6 C5 177.78(15)
C2 C1 C6 C7 176.57(18)
S1 C1 C6 C7 -5.0(2)
C4 C5 C6 C1 1.6(3)
Cl2 C5 C6 C1 -179.47(15)
C4 C5 C6 C7 -175.07(19)
Cl2 C5 C6 C7 3.9(3)
C1 C6 C7 O2 161.69(19)
C5 C6 C7 O2 -21.5(3)
C1 C6 C7 C8 -12.9(2)
C5 C6 C7 C8 163.9(2)
O2 C7 C8 C9 28.6(3)
C6 C7 C8 C9 -156.77(19)
O2 C7 C8 S1 -149.50(17)
C6 C7 C8 S1 25.16(19)
O1 S1 C8 C9 50.1(2)
C1 S1 C8 C9 158.15(18)
O1 S1 C8 C7 -131.87(13)
C1 S1 C8 C7 -23.77(14)
C7 C8 C9 C10 15.4(3)
S1 C8 C9 C10 -166.85(15)
C7 C8 C9 C17 -160.00(19)
S1 C8 C9 C17 17.8(3)
C8 C9 C10 C15 -153.63(19)
C17 C9 C10 C15 22.6(2)
C8 C9 C10 C11 32.8(3)
C17 C9 C10 C11 -151.0(2)
C18 O3 C11 C12 -2.0(3)
C18 O3 C11 C10 175.23(17)
C15 C10 C11 O3 -173.63(17)
C9 C10 C11 O3 -0.7(3)
C15 C10 C11 C12 3.8(3)
C9 C10 C11 C12 176.75(19)
O3 C11 C12 C13 177.50(17)
C10 C11 C12 C13 0.3(3)
C11 C12 C13 C14 -2.0(3)
C19 O4 C14 C15 178.54(17)
C19 O4 C14 C13 -1.5(3)
C12 C13 C14 O4 179.73(17)
C12 C13 C14 C15 -0.3(3)
O4 C14 C15 C10 -175.60(17)
C13 C14 C15 C10 4.5(3)
O4 C14 C15 C16 5.2(3)
C13 C14 C15 C16 -174.8(2)
C11 C10 C15 C14 -6.3(3)
C9 C10 C15 C14 179.36(17)
C11 C10 C15 C16 173.09(17)
C9 C10 C15 C16 -1.3(2)
C14 C15 C16 C17 159.4(2)
C10 C15 C16 C17 -19.9(2)
C8 C9 C17 C21 23.9(3)
C10 C9 C17 C21 -152.15(17)
C8 C9 C17 C20 -101.9(2)
C10 C9 C17 C20 82.05(19)
C8 C9 C17 C16 143.1(2)
C10 C9 C17 C16 -32.95(19)
C15 C16 C17 C21 154.42(17)
C15 C16 C17 C9 31.41(19)
C15 C16 C17 C20 -83.61(19)
O5 S2 C22 C23 -52.57(18)
C29 S2 C22 C23 -164.95(17)
O5 S2 C22 C27 133.04(14)
C29 S2 C22 C27 20.65(15)
C27 C22 C23 C24 0.5(3)
S2 C22 C23 C24 -173.34(14)
C22 C23 C24 C25 -0.2(3)
C22 C23 C24 Cl3 179.62(14)
C23 C24 C25 C26 0.0(3)
Cl3 C24 C25 C26 -179.78(14)
C24 C25 C26 C27 -0.1(3)
C24 C25 C26 Cl4 -179.06(14)
C23 C22 C27 C26 -0.6(3)
S2 C22 C27 C26 173.75(14)
C23 C22 C27 C28 178.79(17)
S2 C22 C27 C28 -6.8(2)
C25 C26 C27 C22 0.4(3)
Cl4 C26 C27 C22 179.34(14)
C25 C26 C27 C28 -178.86(18)
Cl4 C26 C27 C28 0.0(3)
C22 C27 C28 O6 157.8(2)
C26 C27 C28 O6 -22.8(3)
C22 C27 C28 C29 -14.6(2)
C26 C27 C28 C29 164.72(19)
O6 C28 C29 C30 35.7(3)
C27 C28 C29 C30 -151.60(19)
O6 C28 C29 S2 -143.25(17)
C27 C28 C29 S2 29.43(19)
O5 S2 C29 C30 43.3(2)
C22 S2 C29 C30 152.97(19)
O5 S2 C29 C28 -137.75(13)
C22 S2 C29 C28 -28.07(14)
C28 C29 C30 C31 17.6(3)
S2 C29 C30 C31 -163.64(15)
C28 C29 C30 C38 -158.59(19)
S2 C29 C30 C38 20.2(3)
C29 C30 C31 C36 -157.17(19)
C38 C30 C31 C36 19.7(2)
C29 C30 C31 C32 28.4(3)
C38 C30 C31 C32 -154.7(2)
C39 O7 C32 C33 6.2(3)
C39 O7 C32 C31 -176.57(17)
C36 C31 C32 O7 -170.52(17)
C30 C31 C32 O7 3.4(3)
C36 C31 C32 C33 6.9(3)
C30 C31 C32 C33 -179.21(19)
O7 C32 C33 C34 173.94(18)
C31 C32 C33 C34 -3.2(3)
C32 C33 C34 C35 -1.6(3)
C40 O8 C35 C36 -178.07(19)
C40 O8 C35 C34 3.4(3)
C33 C34 C35 O8 -178.60(18)
C33 C34 C35 C36 2.9(3)
O8 C35 C36 C31 -177.88(17)
C34 C35 C36 C31 0.7(3)
O8 C35 C36 C37 2.7(3)
C34 C35 C36 C37 -178.65(19)
C32 C31 C36 C35 -5.7(3)
C30 C31 C36 C35 179.25(18)
C32 C31 C36 C37 173.78(18)
C30 C31 C36 C37 -1.3(2)
C35 C36 C37 C38 162.3(2)
C31 C36 C37 C38 -17.1(2)
C29 C30 C38 C41 28.0(3)
C31 C30 C38 C41 -148.58(17)
C29 C30 C38 C42 -96.9(2)
C31 C30 C38 C42 86.45(19)
C29 C30 C38 C37 148.0(2)
C31 C30 C38 C37 -28.64(19)
C36 C37 C38 C41 149.38(17)
C36 C37 C38 C30 27.02(19)
C36 C37 C38 C42 -89.24(19)
